data_1531793
loop_
_publ_author_name
'McCallister, R.H.'
'Finger, L.W.'
'Ohashi, Y.'

_publ_section_title
;
 Refinement of the Crystal Structure of a Subcalcic Diopside
;
_journal_name_full 'Carnegie Institution of Washington: Yearbook'
_journal_page_first 518
_journal_page_last 522
_journal_volume 73
_journal_year 1974
_chemical_formula_sum 'Al0.119 Ca0.553 Fe0.15 Mg1.087 Na0.118 O6 Si1.973'
_chemical_name_systematic
;
(Na.118 Ca.553 Mg1.087 Fe.125 Fe.025 Al.119) Si1.973 O6
;
_space_group_IT_number 15
_symmetry_space_group_name_Hall '-C 2yc'
_symmetry_space_group_name_H-M 'C 1 2/c 1'
_cell_angle_alpha 90
_cell_angle_beta 107.03
_cell_angle_gamma 90
_cell_formula_units_Z 4
_cell_length_a 9.699
_cell_length_b 8.871
_cell_length_c 5.251
_cell_volume 431.985
_citation_journal_id_ASTM CIWYAO
_cod_data_source_file McCallister_CIWYAO_1974_1040.cif
_cod_data_source_block Al0.119Ca0.553Fe0.15Mg1.087Na0.118O6Si1.973
_cod_original_cell_volume 431.9846
_cod_database_code 1531793

loop_
_symmetry_equiv_pos_as_xyz
x,y,z
-x,y,-z+1/2
-x,-y,-z
x,-y,z-1/2
x+1/2,y+1/2,z
-x+1/2,y+1/2,-z+1/2
-x+1/2,-y+1/2,-z
x+1/2,-y+1/2,z-1/2

loop_
_atom_site_label
_atom_site_type_symbol
_atom_site_fract_x
_atom_site_fract_y
_atom_site_fract_z
_atom_site_occupancy
_atom_site_U_iso_or_equiv
Fe2 Fe+2 0 0.2898 0.25 0.096 0.0
Al1 Al+3 0 0.9059 0.25 0.092 0.0
Na1 Na+1 0 0.2898 0.25 0.118 0.0
Ca2 Ca+2 0 0.2898 0.25 0.553 0.0
Si1 Si+4 0.2901 0.0921 0.2395 0.987 0.0
Mg2 Mg+2 0 0.2898 0.25 0.233 0.0
O3 O-2 0.3527 0.018 0.0053 1 0.0
Fe1 Fe+2 0 0.9059 0.25 0.029 0.0
O2 O-2 0.3662 0.2503 0.3302 1 0.0
Fe3 Fe+3 0 0.9059 0.25 0.025 0.0
O1 O-2 0.1166 0.0862 0.1436 1 0.0
Mg1 Mg+2 0 0.9059 0.25 0.854 0.0
Al2 Al+3 0.2901 0.0921 0.2395 0.013 0.0
